data_4105359
loop_
_publ_author_name
'Simon J. Meek'
'Steven J. Malcolmson'
'Bo Li'
'Richard R. Schrock'
'Amir H. Hoveyda'

_publ_section_title
;
 The Significance of Degenerate Processes to Enantioselective Olefin
 Metathesis Reactions Promoted by Stereogenic-at-Mo Complexes
;
_journal_name_full 'Journal of the American Chemical Society'
_journal_page_first 16407
_journal_page_last 16409
_journal_paper_doi 10.1021/ja907805f
_journal_volume 131
_journal_year 2009
_chemical_formula_moiety '[Mo (C26H33Br2SiO2) (C12H17N) (C6H8N) (C10H12)] (C5H12)'
_chemical_formula_sum 'C59 H82 Br2 Mo N2 O2 Si'
_chemical_formula_weight 1135.12
_chemical_name_systematic
; 
 ? 
;
_space_group_IT_number 4
_symmetry_cell_setting monoclinic
_symmetry_space_group_name_Hall 'P 2yb'
_symmetry_space_group_name_H-M 'P 1 21 1'
_atom_sites_solution_hydrogens geom
_atom_sites_solution_primary direct
_atom_sites_solution_secondary difmap
_audit_creation_method SHELXL-97
_cell_angle_alpha 90.00
_cell_angle_beta 100.5680(10)
_cell_angle_gamma 90.00
_cell_formula_units_Z 2
_cell_length_a 11.1036(9)
_cell_length_b 12.5845(11)
_cell_length_c 20.5049(17)
_cell_measurement_reflns_used 9867
_cell_measurement_temperature 100(2)
_cell_measurement_theta_max 28.86
_cell_measurement_theta_min 2.28
_cell_volume 2816.6(4)
_computing_cell_refinement 'Bruker SAINT'
_computing_data_collection 'Bruker SMART'
_computing_data_reduction 'Bruker SAINT'
_computing_molecular_graphics 'Bruker SHELXTL'
_computing_publication_material 'Bruker SHELXTL'
_computing_structure_refinement 'SHELXL-97 (Sheldrick, 2008)'
_computing_structure_solution 'SHELXS-97 (Sheldrick, 2008)'
_diffrn_ambient_temperature 100(2)
_diffrn_measured_fraction_theta_full 0.994
_diffrn_measured_fraction_theta_max 0.994
_diffrn_measurement_device_type 'Bruker SMART APEX CCD'
_diffrn_measurement_method '0.3 deg wide \w exposures'
_diffrn_radiation_monochromator graphite
_diffrn_radiation_source 'normal-focus sealed tube'
_diffrn_radiation_type MoK\a
_diffrn_radiation_wavelength 0.71073
_diffrn_reflns_av_R_equivalents 0.0232
_diffrn_reflns_av_sigmaI/netI 0.0524
_diffrn_reflns_limit_h_max 14
_diffrn_reflns_limit_h_min -14
_diffrn_reflns_limit_k_max 16
_diffrn_reflns_limit_k_min -16
_diffrn_reflns_limit_l_max 26
_diffrn_reflns_limit_l_min -26
_diffrn_reflns_number 33266
_diffrn_reflns_theta_full 28.00
_diffrn_reflns_theta_max 28.00
_diffrn_reflns_theta_min 1.95
_exptl_absorpt_coefficient_mu 1.714
_exptl_absorpt_correction_T_max 0.9504
_exptl_absorpt_correction_T_min 0.6738
_exptl_absorpt_correction_type multi-scan
_exptl_absorpt_process_details SADABS
_exptl_crystal_colour orange
_exptl_crystal_density_diffrn 1.338
_exptl_crystal_density_method none
_exptl_crystal_description plate
_exptl_crystal_F_000 1184
_exptl_crystal_size_max 0.25
_exptl_crystal_size_mid 0.15
_exptl_crystal_size_min 0.03
_refine_diff_density_max 0.773
_refine_diff_density_min -0.251
_refine_diff_density_rms 0.061
_refine_ls_abs_structure_details 'Flack H D (1983), Acta Cryst. A39, 876-881'
_refine_ls_abs_structure_Flack 0.007(3)
_refine_ls_extinction_coef na
_refine_ls_extinction_method none
_refine_ls_goodness_of_fit_ref 0.941
_refine_ls_hydrogen_treatment noref
_refine_ls_matrix_type full
_refine_ls_number_parameters 611
_refine_ls_number_reflns 13252
_refine_ls_number_restraints 597
_refine_ls_restrained_S_all 0.925
_refine_ls_R_factor_all 0.0257
_refine_ls_R_factor_gt 0.0237
_refine_ls_shift/su_max 0.002
_refine_ls_shift/su_mean 0.000
_refine_ls_structure_factor_coef Fsqd
_refine_ls_weighting_details 'calc w=1/[\s^2^(Fo^2^)+(0.0000P)^2^+0.0000P] where P=(Fo^2^+2Fc^2^)/3'
_refine_ls_weighting_scheme calc
_refine_ls_wR_factor_gt 0.0531
_refine_ls_wR_factor_ref 0.0535
_reflns_number_gt 12440
_reflns_number_total 13252
_reflns_threshold_expression >2sigma(I)
_cod_data_source_file ja907805f_si_002.cif
_cod_data_source_block C59H82Br2MoN2O2Si
_cod_original_sg_symbol_H-M 'P 21'
_cod_database_code 4105359

loop_
_symmetry_equiv_pos_as_xyz
'x, y, z'
'-x, y+1/2, -z'

loop_
_atom_site_label
_atom_site_type_symbol
_atom_site_fract_x
_atom_site_fract_y
_atom_site_fract_z
_atom_site_U_iso_or_equiv
_atom_site_adp_type
_atom_site_occupancy
_atom_site_symmetry_multiplicity
_atom_site_calc_flag
_atom_site_refinement_flags
_atom_site_disorder_assembly
_atom_site_disorder_group
Mo1 Mo 0.581926(13) 0.199435(12) 0.257103(8) 0.01435(4) Uani 1 1 d U . .
Br1 Br 0.659836(17) 0.298917(15) 0.136254(10) 0.01971(5) Uani 1 1 d U . .
Br2 Br -0.061279(19) 0.41925(2) 0.219522(11) 0.03292(6) Uani 1 1 d U . .
Si1 Si 0.13256(5) 0.35857(5) 0.08865(3) 0.02455(13) Uani 1 1 d U . .
O1 O 0.47308(11) 0.31962(10) 0.22569(6) 0.0166(3) Uani 1 1 d U . .
O2 O 0.15077(12) 0.45352(11) 0.14589(7) 0.0212(3) Uani 1 1 d U . .
C1 C 0.48086(16) 0.40969(16) 0.19073(9) 0.0159(4) Uani 1 1 d U . .
C2 C 0.56217(16) 0.41941(16) 0.14656(9) 0.0166(4) Uani 1 1 d U . .
C3 C 0.56472(18) 0.50702(17) 0.10701(10) 0.0209(4) Uani 1 1 d U . .
H3A H 0.6213 0.5102 0.0775 0.025 Uiso 1 1 calc R . .
C4 C 0.48493(18) 0.59098(17) 0.11000(10) 0.0213(4) Uani 1 1 d U . .
C5 C 0.4879(2) 0.68561(18) 0.06420(11) 0.0275(5) Uani 1 1 d U . .
H5A H 0.5004 0.6601 0.0203 0.033 Uiso 1 1 calc R . .
H5B H 0.5578 0.7321 0.0827 0.033 Uiso 1 1 calc R . .
C6 C 0.3694(2) 0.74957(18) 0.05584(11) 0.0269(5) Uani 1 1 d U . .
H6A H 0.3784 0.8161 0.0314 0.032 Uiso 1 1 calc R . .
H6B H 0.3014 0.7079 0.0299 0.032 Uiso 1 1 calc R . .
C7 C 0.3405(2) 0.77566(16) 0.12355(11) 0.0256(5) Uani 1 1 d U . .
H7A H 0.2683 0.8231 0.1182 0.031 Uiso 1 1 calc R . .
H7B H 0.4108 0.8137 0.1502 0.031 Uiso 1 1 calc R . .
C8 C 0.31443(19) 0.67468(16) 0.16006(11) 0.0238(5) Uani 1 1 d U . .
H8A H 0.3178 0.6918 0.2075 0.029 Uiso 1 1 calc R . .
H8B H 0.2303 0.6501 0.1417 0.029 Uiso 1 1 calc R . .
C9 C 0.40360(18) 0.58505(16) 0.15481(10) 0.0186(4) Uani 1 1 d U . .
C10 C 0.40074(17) 0.49452(16) 0.19423(10) 0.0164(4) Uani 1 1 d U . .
C11 C 0.30923(17) 0.48619(15) 0.23969(10) 0.0163(4) Uani 1 1 d U . .
C12 C 0.18793(18) 0.46123(15) 0.21297(10) 0.0186(4) Uani 1 1 d U . .
C13 C 0.10326(17) 0.45494(16) 0.25512(10) 0.0212(4) Uani 1 1 d U . .
C14 C 0.13691(19) 0.47602(16) 0.32199(10) 0.0217(4) Uani 1 1 d U . .
H14A H 0.0775 0.4715 0.3499 0.026 Uiso 1 1 calc R . .
C15 C 0.25673(18) 0.50386(15) 0.34898(10) 0.0197(4) Uani 1 1 d U . .
C16 C 0.2894(2) 0.53224(19) 0.42220(10) 0.0256(5) Uani 1 1 d U . .
H16A H 0.2214 0.5735 0.4349 0.031 Uiso 1 1 calc R . .
H16B H 0.2988 0.4660 0.4487 0.031 Uiso 1 1 calc R . .
C17 C 0.4059(2) 0.5962(2) 0.43878(12) 0.0335(5) Uani 1 1 d U . .
H17A H 0.3911 0.6693 0.4213 0.040 Uiso 1 1 calc R . .
H17B H 0.4317 0.6006 0.4875 0.040 Uiso 1 1 calc R . .
C18 C 0.5056(2) 0.5455(2) 0.40916(11) 0.0363(6) Uani 1 1 d U . .
H18A H 0.5204 0.4727 0.4271 0.044 Uiso 1 1 calc R . .
H18B H 0.5821 0.5867 0.4224 0.044 Uiso 1 1 calc R . .
C19 C 0.47427(18) 0.5401(2) 0.33446(10) 0.0256(5) Uani 1 1 d U . .
H19A H 0.5300 0.4887 0.3186 0.031 Uiso 1 1 calc R . .
H19B H 0.4891 0.6106 0.3161 0.031 Uiso 1 1 calc R . .
C20 C 0.34364(17) 0.50755(15) 0.30782(10) 0.0170(4) Uani 1 1 d U . .
C21 C 0.0777(3) 0.2341(2) 0.12201(13) 0.0476(8) Uani 1 1 d U . .
H21A H 0.1408 0.2070 0.1579 0.071 Uiso 1 1 calc R . .
H21B H 0.0607 0.1811 0.0866 0.071 Uiso 1 1 calc R . .
H21C H 0.0026 0.2487 0.1392 0.071 Uiso 1 1 calc R . .
C22 C 0.2792(2) 0.3300(2) 0.06044(12) 0.0358(6) Uani 1 1 d U . .
H22A H 0.3370 0.2974 0.0968 0.054 Uiso 1 1 calc R . .
H22B H 0.3138 0.3964 0.0470 0.054 Uiso 1 1 calc R . .
H22C H 0.2639 0.2811 0.0226 0.054 Uiso 1 1 calc R . .
C23 C 0.0213(2) 0.4213(2) 0.01889(11) 0.0335(5) Uani 1 1 d U . .
C24 C -0.1063(2) 0.4355(4) 0.03582(14) 0.0665(11) Uani 1 1 d U . .
H24A H -0.1607 0.4683 -0.0018 0.100 Uiso 1 1 calc R . .
H24B H -0.1008 0.4813 0.0749 0.100 Uiso 1 1 calc R . .
H24C H -0.1391 0.3660 0.0452 0.100 Uiso 1 1 calc R . .
C25 C 0.0106(2) 0.3536(2) -0.04331(12) 0.0420(6) Uani 1 1 d U . .
H25A H -0.0474 0.3867 -0.0793 0.063 Uiso 1 1 calc R . .
H25B H -0.0186 0.2825 -0.0344 0.063 Uiso 1 1 calc R . .
H25C H 0.0911 0.3479 -0.0563 0.063 Uiso 1 1 calc R . .
C26 C 0.0728(3) 0.5313(2) 0.00587(14) 0.0542(8) Uani 1 1 d U . .
H26A H 0.0170 0.5664 -0.0303 0.081 Uiso 1 1 calc R . .
H26B H 0.1534 0.5229 -0.0065 0.081 Uiso 1 1 calc R . .
H26C H 0.0806 0.5747 0.0461 0.081 Uiso 1 1 calc R . .
N1 N 0.52397(14) 0.13019(13) 0.31688(8) 0.0162(3) Uani 1 1 d U . .
C27 C 0.48283(17) 0.05775(16) 0.35970(10) 0.0173(4) Uani 1 1 d U . .
C28 C 0.37939(17) 0.08476(16) 0.38767(10) 0.0184(4) Uani 1 1 d U . .
C29 C 0.33607(19) 0.00966(18) 0.42690(11) 0.0245(5) Uani 1 1 d U . .
H29A H 0.2658 0.0254 0.4455 0.029 Uiso 1 1 calc R . .
C30 C 0.39324(19) -0.08828(18) 0.43974(10) 0.0260(5) Uani 1 1 d U . .
H30A H 0.3616 -0.1392 0.4664 0.031 Uiso 1 1 calc R . .
C31 C 0.4968(2) -0.11139(17) 0.41336(11) 0.0256(5) Uani 1 1 d U . .
H31A H 0.5364 -0.1780 0.4231 0.031 Uiso 1 1 calc R . .
C32 C 0.54388(18) -0.03984(16) 0.37325(10) 0.0211(4) Uani 1 1 d U . .
C33 C 0.31579(17) 0.19014(18) 0.37191(10) 0.0218(4) Uani 1 1 d U . .
H33A H 0.3791 0.2426 0.3639 0.026 Uiso 1 1 calc R . .
C34 C 0.2587(2) 0.23233(17) 0.42901(12) 0.0276(5) Uani 1 1 d U . .
H34A H 0.3218 0.2371 0.4692 0.041 Uiso 1 1 calc R . .
H34B H 0.1937 0.1840 0.4369 0.041 Uiso 1 1 calc R . .
H34C H 0.2240 0.3030 0.4176 0.041 Uiso 1 1 calc R . .
C35 C 0.2208(2) 0.1819(2) 0.30809(11) 0.0372(6) Uani 1 1 d U . .
H35A H 0.2600 0.1547 0.2723 0.056 Uiso 1 1 calc R . .
H35B H 0.1862 0.2523 0.2960 0.056 Uiso 1 1 calc R . .
H35C H 0.1552 0.1334 0.3150 0.056 Uiso 1 1 calc R . .
C36 C 0.65618(18) -0.07024(17) 0.34429(10) 0.0234(4) Uani 1 1 d U . .
H36A H 0.6871 -0.0044 0.3256 0.028 Uiso 1 1 calc R . .
C37 C 0.6218(2) -0.14907(19) 0.28774(12) 0.0343(5) Uani 1 1 d U . .
H37A H 0.5562 -0.1191 0.2543 0.051 Uiso 1 1 calc R . .
H37B H 0.5935 -0.2154 0.3049 0.051 Uiso 1 1 calc R . .
H37C H 0.6936 -0.1635 0.2676 0.051 Uiso 1 1 calc R . .
C38 C 0.7597(2) -0.11412(19) 0.39715(11) 0.0314(5) Uani 1 1 d U . .
H38A H 0.7812 -0.0617 0.4327 0.047 Uiso 1 1 calc R . .
H38B H 0.8315 -0.1287 0.3770 0.047 Uiso 1 1 calc R . .
H38C H 0.7326 -0.1800 0.4155 0.047 Uiso 1 1 calc R . .
N2 N 0.62758(15) 0.07811(13) 0.20041(8) 0.0211(4) Uani 1 1 d U . .
C39 C 0.7352(2) 0.04796(18) 0.17888(11) 0.0278(5) Uani 1 1 d U . .
C40 C 0.7041(3) -0.0045(2) 0.12052(13) 0.0401(6) Uani 1 1 d U . .
H40A H 0.7597 -0.0340 0.0953 0.048 Uiso 1 1 calc R . .
C41 C 0.5732(3) -0.0080(2) 0.10336(12) 0.0374(6) Uani 1 1 d U . .
H41A H 0.5261 -0.0388 0.0646 0.045 Uiso 1 1 calc R . .
C42 C 0.5294(2) 0.04104(17) 0.15290(11) 0.0255(5) Uani 1 1 d U . .
C43 C 0.8592(2) 0.0701(2) 0.21797(12) 0.0345(6) Uani 1 1 d U . .
H43A H 0.9215 0.0419 0.1943 0.052 Uiso 1 1 calc R . .
H43B H 0.8677 0.0358 0.2615 0.052 Uiso 1 1 calc R . .
H43C H 0.8703 0.1470 0.2238 0.052 Uiso 1 1 calc R . .
C44 C 0.3988(2) 0.05682(18) 0.16086(12) 0.0305(5) Uani 1 1 d U . .
H44A H 0.3438 0.0255 0.1229 0.046 Uiso 1 1 calc R . .
H44B H 0.3817 0.1330 0.1631 0.046 Uiso 1 1 calc R . .
H44C H 0.3856 0.0222 0.2018 0.046 Uiso 1 1 calc R . .
C45 C 0.72798(17) 0.25050(16) 0.30863(10) 0.0171(4) Uani 1 1 d U . .
H45A H 0.7751 0.2827 0.2797 0.021 Uiso 1 1 calc R . .
C46 C 0.79943(18) 0.25966(16) 0.37958(10) 0.0183(4) Uani 1 1 d U . .
C47 C 0.72763(18) 0.21347(18) 0.42940(10) 0.0233(4) Uani 1 1 d U . .
H47A H 0.7762 0.2197 0.4742 0.035 Uiso 1 1 calc R . .
H47B H 0.7099 0.1384 0.4191 0.035 Uiso 1 1 calc R . .
H47C H 0.6506 0.2525 0.4269 0.035 Uiso 1 1 calc R . .
C48 C 0.91792(17) 0.1943(2) 0.38180(10) 0.0249(4) Uani 1 1 d U . .
H48A H 0.9671 0.1972 0.4266 0.037 Uiso 1 1 calc R . .
H48B H 0.9651 0.2241 0.3502 0.037 Uiso 1 1 calc R . .
H48C H 0.8967 0.1203 0.3700 0.037 Uiso 1 1 calc R . .
C49 C 0.83266(17) 0.37561(16) 0.39783(10) 0.0190(4) Uani 1 1 d U . .
C50 C 0.91211(19) 0.39856(18) 0.45725(11) 0.0258(5) Uani 1 1 d U . .
H50A H 0.9446 0.3419 0.4857 0.031 Uiso 1 1 calc R . .
C51 C 0.9444(2) 0.50172(19) 0.47553(12) 0.0306(5) Uani 1 1 d U . .
H51A H 0.9990 0.5152 0.5161 0.037 Uiso 1 1 calc R . .
C52 C 0.89764(19) 0.58554(18) 0.43513(11) 0.0278(5) Uani 1 1 d U . .
H52A H 0.9202 0.6566 0.4475 0.033 Uiso 1 1 calc R . .
C53 C 0.81811(19) 0.56493(18) 0.37670(11) 0.0260(5) Uani 1 1 d U . .
H53A H 0.7849 0.6220 0.3488 0.031 Uiso 1 1 calc R . .
C54 C 0.78609(18) 0.46049(17) 0.35831(11) 0.0213(4) Uani 1 1 d U . .
H54A H 0.7312 0.4474 0.3178 0.026 Uiso 1 1 calc R . .
C55 C -0.1643(3) 0.7031(3) 0.16954(17) 0.0621(8) Uani 1 1 d U . .
H55A H -0.1720 0.6781 0.1237 0.093 Uiso 1 1 calc R . .
H55B H -0.2101 0.7696 0.1702 0.093 Uiso 1 1 calc R . .
H55C H -0.1973 0.6494 0.1960 0.093 Uiso 1 1 calc R . .
C56 C -0.0294(3) 0.7225(2) 0.19862(16) 0.0533(8) Uani 1 1 d DU B .
H56A H 0.0171 0.6560 0.1958 0.064 Uiso 1 1 calc R . .
H56B H 0.0033 0.7770 0.1718 0.064 Uiso 1 1 calc R . .
C57 C -0.0100(3) 0.7583(3) 0.26911(16) 0.0606(9) Uani 1 1 d DU . .
H57A H -0.0414 0.7027 0.2958 0.073 Uiso 1 1 calc R A 1
H57B H -0.0588 0.8234 0.2717 0.073 Uiso 1 1 calc R A 1
C58 C 0.1238(4) 0.7814(3) 0.2999(2) 0.0567(8) Uani 0.779(5) 1 d PDU B 1
H58A H 0.1723 0.7163 0.2963 0.068 Uiso 0.779(5) 1 calc PR B 1
H58B H 0.1283 0.7960 0.3477 0.068 Uiso 0.779(5) 1 calc PR B 1
C59 C 0.1852(3) 0.8744(3) 0.26963(16) 0.0425(10) Uani 0.779(5) 1 d PDU B 1
H59A H 0.2708 0.8804 0.2920 0.064 Uiso 0.779(5) 1 calc PR B 1
H59B H 0.1418 0.9405 0.2754 0.064 Uiso 0.779(5) 1 calc PR B 1
H59C H 0.1820 0.8613 0.2222 0.064 Uiso 0.779(5) 1 calc PR B 1
C58X C 0.1241(3) 0.7813(3) 0.29962(16) 0.0567(8) Uani 0.221(5) 1 d PRDU B 2
H58C H 0.1787 0.7217 0.2929 0.068 Uiso 0.221(5) 1 calc PR B 2
H58D H 0.1537 0.8477 0.2819 0.068 Uiso 0.221(5) 1 calc PR B 2
C59X C 0.1128(3) 0.7920(3) 0.36748(16) 0.058(4) Uani 0.221(5) 1 d PRDU B 2
H59D H 0.1933 0.8075 0.3944 0.087 Uiso 0.221(5) 1 calc PR B 2
H59E H 0.0811 0.7256 0.3828 0.087 Uiso 0.221(5) 1 calc PR B 2
H59F H 0.0562 0.8502 0.3719 0.087 Uiso 0.221(5) 1 calc PR B 2

loop_
_atom_site_aniso_label
_atom_site_aniso_U_11
_atom_site_aniso_U_22
_atom_site_aniso_U_33
_atom_site_aniso_U_23
_atom_site_aniso_U_13
_atom_site_aniso_U_12
Mo1 0.01357(7) 0.01422(8) 0.01566(8) 0.00075(7) 0.00377(6) -0.00001(7)
Br1 0.01814(9) 0.02253(10) 0.01954(10) 0.00006(8) 0.00632(7) 0.00199(8)
Br2 0.01721(10) 0.05220(15) 0.02979(12) 0.00134(11) 0.00549(9) -0.01224(10)
Si1 0.0251(3) 0.0283(3) 0.0183(3) 0.0012(2) -0.0012(2) -0.0068(2)
O1 0.0148(6) 0.0161(7) 0.0193(7) 0.0033(5) 0.0041(5) 0.0007(5)
O2 0.0198(7) 0.0248(8) 0.0182(7) 0.0026(6) 0.0015(6) -0.0051(6)
C1 0.0139(8) 0.0180(10) 0.0155(9) 0.0013(8) 0.0015(7) -0.0023(8)
C2 0.0138(8) 0.0178(10) 0.0182(10) -0.0002(8) 0.0026(7) 0.0025(8)
C3 0.0193(10) 0.0266(11) 0.0177(10) 0.0021(8) 0.0057(8) -0.0037(8)
C4 0.0229(10) 0.0210(10) 0.0194(10) 0.0028(8) 0.0022(8) -0.0038(8)
C5 0.0323(11) 0.0241(12) 0.0274(12) 0.0071(10) 0.0086(9) -0.0017(10)
C6 0.0287(11) 0.0225(11) 0.0276(12) 0.0101(9) 0.0001(9) -0.0021(9)
C7 0.0255(11) 0.0187(11) 0.0314(12) 0.0082(9) 0.0024(9) 0.0015(8)
C8 0.0235(10) 0.0211(12) 0.0267(12) 0.0048(8) 0.0047(9) 0.0022(8)
C9 0.0173(9) 0.0189(10) 0.0187(10) 0.0007(8) 0.0012(8) -0.0027(8)
C10 0.0131(9) 0.0179(10) 0.0171(10) -0.0016(8) 0.0001(7) -0.0024(7)
C11 0.0171(9) 0.0130(9) 0.0194(10) 0.0032(8) 0.0050(8) 0.0007(7)
C12 0.0215(10) 0.0163(10) 0.0175(10) 0.0020(8) 0.0023(8) -0.0018(8)
C13 0.0135(9) 0.0228(11) 0.0268(11) 0.0029(8) 0.0023(8) -0.0023(8)
C14 0.0218(10) 0.0222(11) 0.0234(11) 0.0013(9) 0.0104(9) -0.0013(8)
C15 0.0231(10) 0.0157(10) 0.0212(10) 0.0005(8) 0.0064(8) 0.0005(8)
C16 0.0278(11) 0.0291(12) 0.0220(11) -0.0034(9) 0.0097(9) -0.0042(9)
C17 0.0284(12) 0.0459(15) 0.0261(12) -0.0093(11) 0.0049(9) -0.0010(11)
C18 0.0227(11) 0.0596(17) 0.0260(13) -0.0110(12) 0.0030(9) -0.0037(11)
C19 0.0168(10) 0.0389(13) 0.0215(11) -0.0048(10) 0.0042(8) -0.0012(9)
C20 0.0160(9) 0.0140(10) 0.0207(10) 0.0019(8) 0.0025(8) 0.0012(7)
C21 0.074(2) 0.0372(15) 0.0283(14) -0.0022(11) -0.0005(13) -0.0253(14)
C22 0.0313(12) 0.0447(15) 0.0282(13) -0.0133(11) -0.0036(10) 0.0007(11)
C23 0.0242(11) 0.0535(15) 0.0204(11) 0.0046(11) -0.0022(9) -0.0011(11)
C24 0.0291(14) 0.136(3) 0.0325(16) -0.0005(19) -0.0005(12) 0.0180(18)
C25 0.0334(13) 0.0658(19) 0.0238(13) 0.0025(12) -0.0027(10) -0.0098(13)
C26 0.073(2) 0.0475(17) 0.0360(16) 0.0167(13) -0.0068(15) 0.0076(15)
N1 0.0166(8) 0.0152(8) 0.0171(9) 0.0003(6) 0.0038(7) -0.0011(6)
C27 0.0167(9) 0.0179(10) 0.0166(10) 0.0019(8) 0.0012(8) -0.0027(8)
C28 0.0171(9) 0.0194(10) 0.0177(10) 0.0003(8) 0.0008(8) -0.0019(8)
C29 0.0198(10) 0.0295(12) 0.0252(12) 0.0008(9) 0.0071(9) -0.0047(9)
C30 0.0302(11) 0.0247(11) 0.0241(11) 0.0054(9) 0.0078(9) -0.0059(10)
C31 0.0288(11) 0.0195(11) 0.0281(12) 0.0053(9) 0.0043(9) 0.0008(9)
C32 0.0209(10) 0.0215(11) 0.0202(11) 0.0011(8) 0.0022(8) -0.0020(8)
C33 0.0206(9) 0.0206(10) 0.0250(11) 0.0028(9) 0.0064(8) 0.0002(9)
C34 0.0275(11) 0.0256(12) 0.0304(12) -0.0002(9) 0.0074(10) 0.0035(9)
C35 0.0407(13) 0.0446(17) 0.0248(12) 0.0004(11) 0.0022(10) 0.0208(12)
C36 0.0239(10) 0.0210(11) 0.0260(11) 0.0022(9) 0.0063(9) 0.0048(9)
C37 0.0403(14) 0.0292(13) 0.0350(14) -0.0003(10) 0.0110(11) 0.0057(11)
C38 0.0272(11) 0.0341(13) 0.0328(13) 0.0067(10) 0.0054(10) 0.0113(10)
N2 0.0261(9) 0.0191(9) 0.0199(9) -0.0001(7) 0.0093(7) 0.0005(7)
C39 0.0340(12) 0.0224(12) 0.0315(13) 0.0008(9) 0.0175(10) 0.0040(9)
C40 0.0510(16) 0.0348(14) 0.0411(15) -0.0120(12) 0.0261(13) -0.0014(12)
C41 0.0522(16) 0.0314(13) 0.0306(14) -0.0099(10) 0.0128(12) -0.0096(11)
C42 0.0347(12) 0.0182(11) 0.0240(11) -0.0026(9) 0.0065(9) -0.0050(9)
C43 0.0295(12) 0.0352(14) 0.0441(15) -0.0013(11) 0.0207(11) 0.0065(10)
C44 0.0342(12) 0.0227(12) 0.0315(13) -0.0054(10) -0.0018(10) -0.0044(10)
C45 0.0157(9) 0.0169(9) 0.0198(10) 0.0016(8) 0.0061(8) 0.0018(7)
C46 0.0148(9) 0.0219(10) 0.0178(10) 0.0021(8) 0.0021(8) 0.0010(8)
C47 0.0237(10) 0.0291(12) 0.0166(10) 0.0018(9) 0.0020(8) -0.0053(9)
C48 0.0204(9) 0.0270(11) 0.0258(11) 0.0014(11) 0.0003(8) 0.0047(10)
C49 0.0159(9) 0.0242(10) 0.0182(10) 0.0004(8) 0.0062(8) -0.0001(8)
C50 0.0235(10) 0.0286(12) 0.0241(11) -0.0011(9) 0.0013(9) -0.0021(9)
C51 0.0258(11) 0.0363(13) 0.0277(12) -0.0081(10) -0.0001(9) -0.0054(10)
C52 0.0255(11) 0.0248(11) 0.0335(13) -0.0073(10) 0.0064(9) -0.0060(9)
C53 0.0231(11) 0.0247(11) 0.0314(12) 0.0006(9) 0.0079(9) 0.0021(9)
C54 0.0165(9) 0.0259(11) 0.0212(11) 0.0003(9) 0.0028(8) 0.0006(8)
C55 0.0482(17) 0.0523(18) 0.087(2) 0.001(2) 0.0165(16) 0.0030(17)
C56 0.0511(17) 0.0429(18) 0.071(2) 0.0093(15) 0.0235(15) 0.0029(13)
C57 0.065(2) 0.067(2) 0.058(2) 0.0197(16) 0.0331(16) 0.0144(16)
C58 0.0623(19) 0.067(2) 0.0445(17) 0.0124(15) 0.0191(14) 0.0109(16)
C59 0.049(2) 0.0352(19) 0.041(2) -0.0033(15) 0.0029(16) 0.0054(15)
C58X 0.0623(19) 0.067(2) 0.0445(17) 0.0124(15) 0.0191(14) 0.0109(16)
C59X 0.050(8) 0.073(10) 0.051(6) -0.014(8) 0.010(6) -0.019(8)

loop_
_atom_type_symbol
_atom_type_description
_atom_type_scat_dispersion_real
_atom_type_scat_dispersion_imag
_atom_type_scat_source
C C 0.0033 0.0016 'International Tables Vol C Tables 4.2.6.8 and 6.1.1.4'
H H 0.0000 0.0000 'International Tables Vol C Tables 4.2.6.8 and 6.1.1.4'
N N 0.0061 0.0033 'International Tables Vol C Tables 4.2.6.8 and 6.1.1.4'
O O 0.0106 0.0060 'International Tables Vol C Tables 4.2.6.8 and 6.1.1.4'
Si Si 0.0817 0.0704 'International Tables Vol C Tables 4.2.6.8 and 6.1.1.4'
Br Br -0.2901 2.4595 'International Tables Vol C Tables 4.2.6.8 and 6.1.1.4'
Mo Mo -1.6832 0.6857 'International Tables Vol C Tables 4.2.6.8 and 6.1.1.4'

loop_
_geom_angle_atom_site_label_1
_geom_angle_atom_site_label_2
_geom_angle_atom_site_label_3
_geom_angle
N1 Mo1 C45 99.76(8)
N1 Mo1 O1 109.54(7)
C45 Mo1 O1 109.63(7)
N1 Mo1 N2 101.03(7)
C45 Mo1 N2 107.31(8)
O1 Mo1 N2 126.20(6)
O2 Si1 C21 110.62(10)
O2 Si1 C22 111.02(9)
C21 Si1 C22 108.46(14)
O2 Si1 C23 102.32(10)
C21 Si1 C23 114.81(12)
C22 Si1 C23 109.53(11)
C1 O1 Mo1 136.23(11)
C12 O2 Si1 137.58(13)
O1 C1 C2 121.94(17)
O1 C1 C10 120.60(16)
C2 C1 C10 117.31(18)
C3 C2 C1 122.66(18)
C3 C2 Br1 120.13(14)
C1 C2 Br1 116.91(15)
C2 C3 C4 120.21(18)
C2 C3 H3A 119.9
C4 C3 H3A 119.9
C3 C4 C9 118.77(19)
C3 C4 C5 118.86(18)
C9 C4 C5 122.37(19)
C4 C5 C6 111.52(17)
C4 C5 H5A 109.3
C6 C5 H5A 109.3
C4 C5 H5B 109.3
C6 C5 H5B 109.3
H5A C5 H5B 108.0
C7 C6 C5 109.52(17)
C7 C6 H6A 109.8
C5 C6 H6A 109.8
C7 C6 H6B 109.8
C5 C6 H6B 109.8
H6A C6 H6B 108.2
C6 C7 C8 111.04(18)
C6 C7 H7A 109.4
C8 C7 H7A 109.4
C6 C7 H7B 109.4
C8 C7 H7B 109.4
H7A C7 H7B 108.0
C9 C8 C7 113.46(17)
C9 C8 H8A 108.9
C7 C8 H8A 108.9
C9 C8 H8B 108.9
C7 C8 H8B 108.9
H8A C8 H8B 107.7
C10 C9 C4 120.43(19)
C10 C9 C8 118.65(17)
C4 C9 C8 120.89(18)
C1 C10 C9 120.59(18)
C1 C10 C11 119.13(17)
C9 C10 C11 120.27(17)
C12 C11 C20 120.07(17)
C12 C11 C10 119.09(17)
C20 C11 C10 120.78(17)
O2 C12 C13 120.54(17)
O2 C12 C11 120.26(17)
C13 C12 C11 118.88(18)
C14 C13 C12 121.07(18)
C14 C13 Br2 119.69(15)
C12 C13 Br2 119.23(15)
C13 C14 C15 120.65(18)
C13 C14 H14A 119.7
C15 C14 H14A 119.7
C14 C15 C20 119.06(18)
C14 C15 C16 119.38(18)
C20 C15 C16 121.54(18)
C17 C16 C15 112.80(17)
C17 C16 H16A 109.0
C15 C16 H16A 109.0
C17 C16 H16B 109.0
C15 C16 H16B 109.0
H16A C16 H16B 107.8
C18 C17 C16 110.4(2)
C18 C17 H17A 109.6
C16 C17 H17A 109.6
C18 C17 H17B 109.6
C16 C17 H17B 109.6
H17A C17 H17B 108.1
C17 C18 C19 112.4(2)
C17 C18 H18A 109.1
C19 C18 H18A 109.1
C17 C18 H18B 109.1
C19 C18 H18B 109.1
H18A C18 H18B 107.9
C18 C19 C20 114.00(18)
C18 C19 H19A 108.8
C20 C19 H19A 108.8
C18 C19 H19B 108.8
C20 C19 H19B 108.8
H19A C19 H19B 107.6
C15 C20 C11 120.21(18)
C15 C20 C19 121.04(18)
C11 C20 C19 118.66(17)
Si1 C21 H21A 109.5
Si1 C21 H21B 109.5
H21A C21 H21B 109.5
Si1 C21 H21C 109.5
H21A C21 H21C 109.5
H21B C21 H21C 109.5
Si1 C22 H22A 109.5
Si1 C22 H22B 109.5
H22A C22 H22B 109.5
Si1 C22 H22C 109.5
H22A C22 H22C 109.5
H22B C22 H22C 109.5
C25 C23 C24 108.8(2)
C25 C23 C26 109.4(2)
C24 C23 C26 108.8(3)
C25 C23 Si1 109.99(18)
C24 C23 Si1 112.48(17)
C26 C23 Si1 107.21(16)
C23 C24 H24A 109.5
C23 C24 H24B 109.5
H24A C24 H24B 109.5
C23 C24 H24C 109.5
H24A C24 H24C 109.5
H24B C24 H24C 109.5
C23 C25 H25A 109.5
C23 C25 H25B 109.5
H25A C25 H25B 109.5
C23 C25 H25C 109.5
H25A C25 H25C 109.5
H25B C25 H25C 109.5
C23 C26 H26A 109.5
C23 C26 H26B 109.5
H26A C26 H26B 109.5
C23 C26 H26C 109.5
H26A C26 H26C 109.5
H26B C26 H26C 109.5
C27 N1 Mo1 169.74(14)
N1 C27 C32 119.48(17)
N1 C27 C28 118.69(17)
C32 C27 C28 121.83(18)
C29 C28 C27 117.76(19)
C29 C28 C33 121.73(18)
C27 C28 C33 120.44(17)
C28 C29 C30 121.38(19)
C28 C29 H29A 119.3
C30 C29 H29A 119.3
C29 C30 C31 119.6(2)
C29 C30 H30A 120.2
C31 C30 H30A 120.2
C32 C31 C30 121.7(2)
C32 C31 H31A 119.2
C30 C31 H31A 119.2
C31 C32 C27 117.68(19)
C31 C32 C36 119.52(19)
C27 C32 C36 122.78(18)
C28 C33 C34 112.67(17)
C28 C33 C35 110.27(18)
C34 C33 C35 111.27(17)
C28 C33 H33A 107.5
C34 C33 H33A 107.5
C35 C33 H33A 107.5
C33 C34 H34A 109.5
C33 C34 H34B 109.5
H34A C34 H34B 109.5
C33 C34 H34C 109.5
H34A C34 H34C 109.5
H34B C34 H34C 109.5
C33 C35 H35A 109.5
C33 C35 H35B 109.5
H35A C35 H35B 109.5
C33 C35 H35C 109.5
H35A C35 H35C 109.5
H35B C35 H35C 109.5
C37 C36 C32 110.60(18)
C37 C36 C38 110.81(19)
C32 C36 C38 112.10(17)
C37 C36 H36A 107.7
C32 C36 H36A 107.7
C38 C36 H36A 107.7
C36 C37 H37A 109.5
C36 C37 H37B 109.5
H37A C37 H37B 109.5
C36 C37 H37C 109.5
H37A C37 H37C 109.5
H37B C37 H37C 109.5
C36 C38 H38A 109.5
C36 C38 H38B 109.5
H38A C38 H38B 109.5
C36 C38 H38C 109.5
H38A C38 H38C 109.5
H38B C38 H38C 109.5
C39 N2 C42 106.89(17)
C39 N2 Mo1 134.33(15)
C42 N2 Mo1 113.73(13)
C40 C39 N2 108.5(2)
C40 C39 C43 128.9(2)
N2 C39 C43 122.62(19)
C39 C40 C41 108.3(2)
C39 C40 H40A 125.8
C41 C40 H40A 125.8
C42 C41 C40 106.9(2)
C42 C41 H41A 126.6
C40 C41 H41A 126.6
C41 C42 N2 109.4(2)
C41 C42 C44 129.0(2)
N2 C42 C44 121.59(18)
C39 C43 H43A 109.5
C39 C43 H43B 109.5
H43A C43 H43B 109.5
C39 C43 H43C 109.5
H43A C43 H43C 109.5
H43B C43 H43C 109.5
C42 C44 H44A 109.5
C42 C44 H44B 109.5
H44A C44 H44B 109.5
C42 C44 H44C 109.5
H44A C44 H44C 109.5
H44B C44 H44C 109.5
C46 C45 Mo1 143.60(15)
C46 C45 H45A 108.2
Mo1 C45 H45A 108.2
C47 C46 C45 111.45(16)
C47 C46 C49 109.37(17)
C45 C46 C49 111.32(16)
C47 C46 C48 108.97(17)
C45 C46 C48 106.18(16)
C49 C46 C48 109.47(17)
C46 C47 H47A 109.5
C46 C47 H47B 109.5
H47A C47 H47B 109.5
C46 C47 H47C 109.5
H47A C47 H47C 109.5
H47B C47 H47C 109.5
C46 C48 H48A 109.5
C46 C48 H48B 109.5
H48A C48 H48B 109.5
C46 C48 H48C 109.5
H48A C48 H48C 109.5
H48B C48 H48C 109.5
C54 C49 C50 117.4(2)
C54 C49 C46 122.98(17)
C50 C49 C46 119.63(18)
C51 C50 C49 121.5(2)
C51 C50 H50A 119.3
C49 C50 H50A 119.3
C50 C51 C52 120.3(2)
C50 C51 H51A 119.8
C52 C51 H51A 119.8
C53 C52 C51 119.2(2)
C53 C52 H52A 120.4
C51 C52 H52A 120.4
C52 C53 C54 120.3(2)
C52 C53 H53A 119.9
C54 C53 H53A 119.9
C49 C54 C53 121.33(19)
C49 C54 H54A 119.3
C53 C54 H54A 119.3
C56 C55 H55A 109.5
C56 C55 H55B 109.5
H55A C55 H55B 109.5
C56 C55 H55C 109.5
H55A C55 H55C 109.5
H55B C55 H55C 109.5
C57 C56 C55 112.6(3)
C57 C56 H56A 109.1
C55 C56 H56A 109.1
C57 C56 H56B 109.1
C55 C56 H56B 109.1
H56A C56 H56B 107.8
C56 C57 C58 114.4(3)
C56 C57 C58X 114.2(3)
C58 C57 C58X 0.2(2)
C56 C57 H57A 108.7
C58 C57 H57A 108.7
C58X C57 H57A 108.8
C56 C57 H57B 108.7
C58 C57 H57B 108.7
C58X C57 H57B 108.7
H57A C57 H57B 107.6
C57 C58 C59 116.5(3)
C57 C58 H58A 108.2
C59 C58 H58A 108.2
C57 C58 H58B 108.2
C59 C58 H58B 108.2
H58A C58 H58B 107.3
C58 C59 H59A 109.5
C58 C59 H59B 109.5
H59A C59 H59B 109.5
C58 C59 H59C 109.5
H59A C59 H59C 109.5
H59B C59 H59C 109.5
C59X C58X C57 99.42(17)
C59X C58X H58C 111.9
C57 C58X H58C 111.9
C59X C58X H58D 111.9
C57 C58X H58D 111.9
H58C C58X H58D 109.6
C58X C59X H59D 109.5
C58X C59X H59E 109.5
H59D C59X H59E 109.5
C58X C59X H59F 109.5
H59D C59X H59F 109.5
H59E C59X H59F 109.5

loop_
_geom_bond_atom_site_label_1
_geom_bond_atom_site_label_2
_geom_bond_distance
Mo1 N1 1.7220(16)
Mo1 C45 1.8791(19)
Mo1 O1 1.9692(13)
Mo1 N2 2.0386(17)
Br1 C2 1.8985(19)
Br2 C13 1.8930(19)
Si1 O2 1.6611(15)
Si1 C21 1.856(3)
Si1 C22 1.860(2)
Si1 C23 1.883(2)
O1 C1 1.352(2)
O2 C12 1.365(2)
C1 C2 1.397(2)
C1 C10 1.400(3)
C2 C3 1.372(3)
C3 C4 1.387(3)
C3 H3A 0.9500
C4 C9 1.403(3)
C4 C5 1.521(3)
C5 C6 1.525(3)
C5 H5A 0.9900
C5 H5B 0.9900
C6 C7 1.517(3)
C6 H6A 0.9900
C6 H6B 0.9900
C7 C8 1.529(3)
C7 H7A 0.9900
C7 H7B 0.9900
C8 C9 1.518(3)
C8 H8A 0.9900
C8 H8B 0.9900
C9 C10 1.401(3)
C10 C11 1.503(3)
C11 C12 1.394(3)
C11 C20 1.405(3)
C12 C13 1.391(3)
C13 C14 1.379(3)
C14 C15 1.389(3)
C14 H14A 0.9500
C15 C20 1.395(3)
C15 C16 1.521(3)
C16 C17 1.508(3)
C16 H16A 0.9900
C16 H16B 0.9900
C17 C18 1.498(3)
C17 H17A 0.9900
C17 H17B 0.9900
C18 C19 1.509(3)
C18 H18A 0.9900
C18 H18B 0.9900
C19 C20 1.510(3)
C19 H19A 0.9900
C19 H19B 0.9900
C21 H21A 0.9800
C21 H21B 0.9800
C21 H21C 0.9800
C22 H22A 0.9800
C22 H22B 0.9800
C22 H22C 0.9800
C23 C25 1.520(4)
C23 C24 1.530(3)
C23 C26 1.540(4)
C24 H24A 0.9800
C24 H24B 0.9800
C24 H24C 0.9800
C25 H25A 0.9800
C25 H25B 0.9800
C25 H25C 0.9800
C26 H26A 0.9800
C26 H26B 0.9800
C26 H26C 0.9800
N1 C27 1.399(2)
C27 C32 1.406(3)
C27 C28 1.416(3)
C28 C29 1.383(3)
C28 C33 1.509(3)
C29 C30 1.389(3)
C29 H29A 0.9500
C30 C31 1.389(3)
C30 H30A 0.9500
C31 C32 1.385(3)
C31 H31A 0.9500
C32 C36 1.525(3)
C33 C34 1.525(3)
C33 C35 1.526(3)
C33 H33A 1.0000
C34 H34A 0.9800
C34 H34B 0.9800
C34 H34C 0.9800
C35 H35A 0.9800
C35 H35B 0.9800
C35 H35C 0.9800
C36 C37 1.521(3)
C36 C38 1.531(3)
C36 H36A 1.0000
C37 H37A 0.9800
C37 H37B 0.9800
C37 H37C 0.9800
C38 H38A 0.9800
C38 H38B 0.9800
C38 H38C 0.9800
N2 C39 1.400(3)
N2 C42 1.402(3)
C39 C40 1.355(3)
C39 C43 1.488(3)
C40 C41 1.432(4)
C40 H40A 0.9500
C41 C42 1.353(3)
C41 H41A 0.9500
C42 C44 1.502(3)
C43 H43A 0.9800
C43 H43B 0.9800
C43 H43C 0.9800
C44 H44A 0.9800
C44 H44B 0.9800
C44 H44C 0.9800
C45 C46 1.528(3)
C45 H45A 0.9500
C46 C47 1.522(3)
C46 C49 1.534(3)
C46 C48 1.545(3)
C47 H47A 0.9800
C47 H47B 0.9800
C47 H47C 0.9800
C48 H48A 0.9800
C48 H48B 0.9800
C48 H48C 0.9800
C49 C54 1.383(3)
C49 C50 1.397(3)
C50 C51 1.380(3)
C50 H50A 0.9500
C51 C52 1.382(3)
C51 H51A 0.9500
C52 C53 1.376(3)
C52 H52A 0.9500
C53 C54 1.395(3)
C53 H53A 0.9500
C54 H54A 0.9500
C55 C56 1.526(4)
C55 H55A 0.9800
C55 H55B 0.9800
C55 H55C 0.9800
C56 C57 1.491(4)
C56 H56A 0.9900
C56 H56B 0.9900
C57 C58 1.531(5)
C57 C58X 1.533(5)
C57 H57A 0.9900
C57 H57B 0.9900
C58 C59 1.540(6)
C58 H58A 0.9900
C58 H58B 0.9900
C59 H59A 0.9800
C59 H59B 0.9800
C59 H59C 0.9800
C58X C59X 1.4261
C58X H58C 0.9900
C58X H58D 0.9900
C59X H59D 0.9800
C59X H59E 0.9800
C59X H59F 0.9800

loop_
_geom_torsion_atom_site_label_1
_geom_torsion_atom_site_label_2
_geom_torsion_atom_site_label_3
_geom_torsion_atom_site_label_4
_geom_torsion
N1 Mo1 O1 C1 164.59(17)
C45 Mo1 O1 C1 56.09(18)
N2 Mo1 O1 C1 -74.65(19)
C21 Si1 O2 C12 35.7(2)
C22 Si1 O2 C12 -84.7(2)
C23 Si1 O2 C12 158.49(19)
Mo1 O1 C1 C2 24.7(3)
Mo1 O1 C1 C10 -159.88(14)
O1 C1 C2 C3 174.91(18)
C10 C1 C2 C3 -0.7(3)
O1 C1 C2 Br1 1.2(2)
C10 C1 C2 Br1 -174.39(14)
C1 C2 C3 C4 0.3(3)
Br1 C2 C3 C4 173.79(15)
C2 C3 C4 C9 1.0(3)
C2 C3 C4 C5 -178.41(18)
C3 C4 C5 C6 159.81(19)
C9 C4 C5 C6 -19.6(3)
C4 C5 C6 C7 51.1(2)
C5 C6 C7 C8 -64.7(2)
C6 C7 C8 C9 43.7(2)
C3 C4 C9 C10 -1.9(3)
C5 C4 C9 C10 177.48(19)
C3 C4 C9 C8 180.00(19)
C5 C4 C9 C8 -0.6(3)
C7 C8 C9 C10 170.47(18)
C7 C8 C9 C4 -11.4(3)
O1 C1 C10 C9 -175.90(17)
C2 C1 C10 C9 -0.2(3)
O1 C1 C10 C11 2.6(3)
C2 C1 C10 C11 178.29(17)
C4 C9 C10 C1 1.6(3)
C8 C9 C10 C1 179.65(18)
C4 C9 C10 C11 -176.96(18)
C8 C9 C10 C11 1.1(3)
C1 C10 C11 C12 -101.2(2)
C9 C10 C11 C12 77.3(2)
C1 C10 C11 C20 81.4(2)
C9 C10 C11 C20 -100.0(2)
Si1 O2 C12 C13 -91.4(2)
Si1 O2 C12 C11 95.1(2)
C20 C11 C12 O2 171.76(17)
C10 C11 C12 O2 -5.6(3)
C20 C11 C12 C13 -1.8(3)
C10 C11 C12 C13 -179.19(18)
O2 C12 C13 C14 -171.65(19)
C11 C12 C13 C14 1.9(3)
O2 C12 C13 Br2 7.2(3)
C11 C12 C13 Br2 -179.17(14)
C12 C13 C14 C15 -0.2(3)
Br2 C13 C14 C15 -179.06(15)
C13 C14 C15 C20 -1.7(3)
C13 C14 C15 C16 176.83(19)
C14 C15 C16 C17 -159.7(2)
C20 C15 C16 C17 18.7(3)
C15 C16 C17 C18 -48.4(3)
C16 C17 C18 C19 61.5(3)
C17 C18 C19 C20 -42.3(3)
C14 C15 C20 C11 1.7(3)
C16 C15 C20 C11 -176.72(18)
C14 C15 C20 C19 178.44(19)
C16 C15 C20 C19 0.0(3)
C12 C11 C20 C15 0.0(3)
C10 C11 C20 C15 177.32(18)
C12 C11 C20 C19 -176.77(18)
C10 C11 C20 C19 0.5(3)
C18 C19 C20 C15 11.6(3)
C18 C19 C20 C11 -171.6(2)
O2 Si1 C23 C25 169.83(16)
C21 Si1 C23 C25 -70.3(2)
C22 Si1 C23 C25 52.0(2)
O2 Si1 C23 C24 -68.7(2)
C21 Si1 C23 C24 51.2(3)
C22 Si1 C23 C24 173.5(2)
O2 Si1 C23 C26 50.91(19)
C21 Si1 C23 C26 170.77(18)
C22 Si1 C23 C26 -66.9(2)
C45 Mo1 N1 C27 -106.8(8)
O1 Mo1 N1 C27 138.2(8)
N2 Mo1 N1 C27 3.2(8)
Mo1 N1 C27 C32 32.3(9)
Mo1 N1 C27 C28 -147.0(7)
N1 C27 C28 C29 176.47(18)
C32 C27 C28 C29 -2.8(3)
N1 C27 C28 C33 -0.5(3)
C32 C27 C28 C33 -179.83(18)
C27 C28 C29 C30 1.3(3)
C33 C28 C29 C30 178.26(19)
C28 C29 C30 C31 0.7(3)
C29 C30 C31 C32 -1.2(3)
C30 C31 C32 C27 -0.2(3)
C30 C31 C32 C36 -178.6(2)
N1 C27 C32 C31 -177.00(18)
C28 C27 C32 C31 2.3(3)
N1 C27 C32 C36 1.3(3)
C28 C27 C32 C36 -179.37(18)
C29 C28 C33 C34 34.2(3)
C27 C28 C33 C34 -148.89(19)
C29 C28 C33 C35 -90.8(2)
C27 C28 C33 C35 86.1(2)
C31 C32 C36 C37 74.8(2)
C27 C32 C36 C37 -103.5(2)
C31 C32 C36 C38 -49.5(3)
C27 C32 C36 C38 132.2(2)
N1 Mo1 N2 C39 -125.3(2)
C45 Mo1 N2 C39 -21.3(2)
O1 Mo1 N2 C39 110.32(19)
N1 Mo1 N2 C42 83.91(14)
C45 Mo1 N2 C42 -172.11(14)
O1 Mo1 N2 C42 -40.49(16)
C42 N2 C39 C40 0.4(2)
Mo1 N2 C39 C40 -151.75(18)
C42 N2 C39 C43 -177.7(2)
Mo1 N2 C39 C43 30.1(3)
N2 C39 C40 C41 0.4(3)
C43 C39 C40 C41 178.4(2)
C39 C40 C41 C42 -1.2(3)
C40 C41 C42 N2 1.5(3)
C40 C41 C42 C44 -178.1(2)
C39 N2 C42 C41 -1.2(2)
Mo1 N2 C42 C41 157.41(16)
C39 N2 C42 C44 178.4(2)
Mo1 N2 C42 C44 -23.0(2)
N1 Mo1 C45 C46 -7.9(2)
O1 Mo1 C45 C46 107.0(2)
N2 Mo1 C45 C46 -112.8(2)
Mo1 C45 C46 C47 -2.2(3)
Mo1 C45 C46 C49 -124.6(2)
Mo1 C45 C46 C48 116.3(2)
C47 C46 C49 C54 -114.0(2)
C45 C46 C49 C54 9.6(3)
C48 C46 C49 C54 126.6(2)
C47 C46 C49 C50 65.1(2)
C45 C46 C49 C50 -171.33(17)
C48 C46 C49 C50 -54.3(2)
C54 C49 C50 C51 -0.9(3)
C46 C49 C50 C51 180.0(2)
C49 C50 C51 C52 0.4(3)
C50 C51 C52 C53 0.4(3)
C51 C52 C53 C54 -0.6(3)
C50 C49 C54 C53 0.6(3)
C46 C49 C54 C53 179.76(19)
C52 C53 C54 C49 0.1(3)
C55 C56 C57 C58 -178.5(3)
C55 C56 C57 C58X -178.5(3)
C56 C57 C58 C59 64.7(5)
C58X C57 C58 C59 58(66)
C56 C57 C58X C59X -169.2(2)
C58 C57 C58X C59X 4(65)
